data_4033008
loop_
_publ_author_name
'Chandrasekhar, Attoor'
'Sankararaman, Sethuraman'

_publ_section_title
;
 Selective Synthesis of 3-Arylbenzo-1,2,3-triazin-4(3H)-ones and
 1-Aryl-(1H)-benzo-1,2,3-triazoles from 1,3-Diaryltriazenes through Pd(0)
 Catalyzed Annulation Reactions.
;
_journal_issue 21
_journal_name_full 'The Journal of organic chemistry'
_journal_page_first 11487
_journal_page_last 11493
_journal_paper_doi 10.1021/acs.joc.7b02023
_journal_volume 82
_journal_year 2017
_chemical_formula_moiety 'C18 H19 N3 O'
_chemical_formula_sum 'C18 H19 N3 O'
_chemical_formula_weight 293.36
_space_group_crystal_system orthorhombic
_space_group_IT_number 19
_space_group_name_Hall 'P 2ac 2ab'
_space_group_name_H-M_alt 'P 21 21 21'
_symmetry_space_group_name_Hall 'P 2ac 2ab'
_symmetry_space_group_name_H-M 'P 21 21 21'
_atom_sites_solution_hydrogens geom
_audit_creation_method SHELXL-2014/7
_cell_angle_alpha 90
_cell_angle_beta 90
_cell_angle_gamma 90
_cell_formula_units_Z 4
_cell_length_a 6.8573(6)
_cell_length_b 11.8742(10)
_cell_length_c 19.7672(19)
_cell_measurement_reflns_used 1844
_cell_measurement_temperature 296(2)
_cell_measurement_theta_max 20.91
_cell_measurement_theta_min 2.68
_cell_volume 1609.5(2)
_computing_cell_refinement 'Bruker SAINT'
_computing_data_collection 'Bruker APEX2'
_computing_data_reduction 'Bruker SAINT'
_computing_molecular_graphics 'Bruker SHELXTL'
_computing_publication_material 'Bruker SHELXTL'
_computing_structure_refinement 'SHELXL-2014/7 (Sheldrick, 2014)'
_computing_structure_solution 'SHELXS-97 (Sheldrick 2008)'
_diffrn_ambient_temperature 296(2)
_diffrn_measured_fraction_theta_full 0.999
_diffrn_measured_fraction_theta_max 0.999
_diffrn_measurement_device_type 'Bruker APEX-II CCD'
_diffrn_measurement_method '\f and \w scans'
_diffrn_radiation_type MoK\a
_diffrn_radiation_wavelength 0.71073
_diffrn_reflns_av_R_equivalents 0.0405
_diffrn_reflns_av_unetI/netI 0.0418
_diffrn_reflns_Laue_measured_fraction_full 0.999
_diffrn_reflns_Laue_measured_fraction_max 0.999
_diffrn_reflns_limit_h_max 5
_diffrn_reflns_limit_h_min -7
_diffrn_reflns_limit_k_max 13
_diffrn_reflns_limit_k_min -12
_diffrn_reflns_limit_l_max 21
_diffrn_reflns_limit_l_min -21
_diffrn_reflns_number 7741
_diffrn_reflns_point_group_measured_fraction_full 1.000
_diffrn_reflns_point_group_measured_fraction_max 0.999
_diffrn_reflns_theta_full 23.063
_diffrn_reflns_theta_max 23.063
_diffrn_reflns_theta_min 2.061
_exptl_absorpt_coefficient_mu 0.077
_exptl_absorpt_correction_T_max 0.991
_exptl_absorpt_correction_T_min 0.981
_exptl_absorpt_correction_type multi-scan
_exptl_absorpt_process_details 'SADABS V2014/5(Bruker AXS.Inc)'
_exptl_crystal_colour colourless
_exptl_crystal_density_diffrn 1.211
_exptl_crystal_description Rectangular
_exptl_crystal_F_000 624
_exptl_crystal_size_max 0.250
_exptl_crystal_size_mid 0.160
_exptl_crystal_size_min 0.120
_refine_diff_density_max 0.124
_refine_diff_density_min -0.121
_refine_diff_density_rms 0.030
_refine_ls_abs_structure_details
; 
 Flack x determined using 583 quotients [(I+)-(I-)]/[(I+)+(I-)] 
 (Parsons, Flack and Wagner, Acta Cryst. B69 (2013) 249-259). 
;
_refine_ls_abs_structure_Flack -0.3(10)
_refine_ls_extinction_coef 0.014(3)
_refine_ls_extinction_expression Fc^*^=kFc[1+0.001xFc^2^\l^3^/sin(2\q)]^-1/4^
_refine_ls_extinction_method 'SHELXL-2014/7 (Sheldrick 2014'
_refine_ls_goodness_of_fit_ref 1.043
_refine_ls_hydrogen_treatment constr
_refine_ls_matrix_type full
_refine_ls_number_parameters 236
_refine_ls_number_reflns 2256
_refine_ls_number_restraints 19
_refine_ls_restrained_S_all 1.041
_refine_ls_R_factor_all 0.0657
_refine_ls_R_factor_gt 0.0415
_refine_ls_shift/su_max 0.000
_refine_ls_shift/su_mean 0.000
_refine_ls_structure_factor_coef Fsqd
_refine_ls_weighting_details 'w=1/[\s^2^(Fo^2^)+(0.0408P)^2^+0.2211P] where P=(Fo^2^+2Fc^2^)/3'
_refine_ls_weighting_scheme calc
_refine_ls_wR_factor_gt 0.0867
_refine_ls_wR_factor_ref 0.0995
_reflns_Friedel_coverage 0.694
_reflns_Friedel_fraction_full 1.000
_reflns_Friedel_fraction_max 1.000
_reflns_number_gt 1724
_reflns_number_total 2256
_reflns_threshold_expression 'I > 2\s(I)'
_cod_data_source_file jo7b02023_si_002.cif
_cod_data_source_block 784
_cod_depositor_comments 'Adding full bibliography for 4033007--4033008.cif.'
_cod_database_code 4033008
_shelx_shelxl_version_number 2014/7
_shelx_space_group_comment
; 
The symmetry employed for this shelxl refinement is uniquely defined 
by the following loop, which should always be used as a source of 
symmetry information in preference to the above space-group names. 
They are only intended as comments. 
;
_shelx_estimated_absorpt_t_min 0.981
_shelx_estimated_absorpt_t_max 0.991

loop_
_space_group_symop_operation_xyz
'x, y, z'
'-x+1/2, -y, z+1/2'
'-x, y+1/2, -z+1/2'
'x+1/2, -y+1/2, -z'

loop_
_atom_site_label
_atom_site_type_symbol
_atom_site_fract_x
_atom_site_fract_y
_atom_site_fract_z
_atom_site_U_iso_or_equiv
_atom_site_adp_type
_atom_site_occupancy
_atom_site_site_symmetry_order
_atom_site_calc_flag
_atom_site_refinement_flags_posn
_atom_site_refinement_flags_adp
_atom_site_refinement_flags_occupancy
_atom_site_disorder_assembly
_atom_site_disorder_group
C1 C -0.1483(8) -0.1523(3) 0.5362(2) 0.0742(13) Uani 1 1 d . . . . .
H1 H -0.0783 -0.2193 0.5373 0.089 Uiso 1 1 calc R U . . .
C2 C -0.3189(7) -0.1416(4) 0.5714(2) 0.0734(13) Uani 1 1 d . . . . .
H2 H -0.3644 -0.2026 0.5964 0.088 Uiso 1 1 calc R U . . .
C3 C -0.4263(6) -0.0424(4) 0.5710(2) 0.0598(11) Uani 1 1 d . . . . .
C4 C -0.3589(6) 0.0465(3) 0.53338(19) 0.0536(10) Uani 1 1 d . . . . .
H4 H -0.4296 0.1133 0.5324 0.064 Uiso 1 1 calc R U . . .
C5 C -0.1862(6) 0.0384(3) 0.49655(18) 0.0464(9) Uani 1 1 d . . . . .
C6 C -0.1156(5) 0.1299(3) 0.45476(18) 0.0476(10) Uani 1 1 d . . . . .
C7 C -0.0806(6) -0.0606(3) 0.4982(2) 0.0577(11) Uani 1 1 d . . . . .
C8 C -0.6119(7) -0.0334(4) 0.6118(2) 0.0897(15) Uani 1 1 d . . . . .
H8A H -0.6945 -0.0966 0.6019 0.135 Uiso 1 1 calc R U . . .
H8B H -0.6784 0.0351 0.6003 0.135 Uiso 1 1 calc R U . . .
H8C H -0.5807 -0.0331 0.6592 0.135 Uiso 1 1 calc R U . . .
C9 C 0.1460(6) 0.1821(3) 0.37413(17) 0.0467(9) Uani 1 1 d . . . . .
C10 C 0.0439(6) 0.2192(4) 0.3188(2) 0.0626(11) Uani 1 1 d . . . . .
H10 H -0.0848 0.1970 0.3123 0.075 Uiso 1 1 calc R U . . .
C11 C 0.1334(6) 0.2898(4) 0.2727(2) 0.0638(11) Uani 1 1 d . . . . .
H11 H 0.0637 0.3139 0.2350 0.077 Uiso 1 1 calc R U . . .
C12 C 0.3238(5) 0.3254(3) 0.28104(18) 0.0497(10) Uani 1 1 d . . . . .
C13 C 0.4213(6) 0.2865(3) 0.33766(19) 0.0539(10) Uani 1 1 d . . . . .
H13 H 0.5495 0.3090 0.3447 0.065 Uiso 1 1 calc R U . . .
C14 C 0.3348(5) 0.2155(3) 0.38404(19) 0.0522(10) Uani 1 1 d . . . . .
H14 H 0.4041 0.1907 0.4216 0.063 Uiso 1 1 calc R U . . .
C15 C 0.4206(6) 0.4043(4) 0.2303(2) 0.0637(11) Uani 1 1 d . . . . .
C16 C 0.3188(13) 0.4128(9) 0.1654(3) 0.133(4) Uani 0.790(8) 1 d . . P A 1
H16A H 0.3864 0.4649 0.1366 0.200 Uiso 0.790(8) 1 calc R U P A 1
H16B H 0.1881 0.4389 0.1728 0.200 Uiso 0.790(8) 1 calc R U P A 1
H16C H 0.3152 0.3401 0.1441 0.200 Uiso 0.790(8) 1 calc R U P A 1
C17 C 0.4297(14) 0.5222(6) 0.2644(4) 0.118(3) Uani 0.790(8) 1 d . . P A 1
H17A H 0.5007 0.5732 0.2359 0.178 Uiso 0.790(8) 1 calc R U P A 1
H17B H 0.4944 0.5160 0.3074 0.178 Uiso 0.790(8) 1 calc R U P A 1
H17C H 0.2998 0.5501 0.2711 0.178 Uiso 0.790(8) 1 calc R U P A 1
C18 C 0.6315(9) 0.3694(8) 0.2192(4) 0.116(4) Uani 0.790(8) 1 d . . P A 1
H18A H 0.6353 0.2950 0.2002 0.173 Uiso 0.790(8) 1 calc R U P A 1
H18B H 0.6993 0.3698 0.2616 0.173 Uiso 0.790(8) 1 calc R U P A 1
H18C H 0.6929 0.4213 0.1886 0.173 Uiso 0.790(8) 1 calc R U P A 1
C16A C 0.277(3) 0.504(2) 0.2148(13) 0.074(8) Uani 0.210(8) 1 d . U P A 2
H16D H 0.2313 0.5360 0.2566 0.111 Uiso 0.210(8) 1 calc R U P A 2
H16E H 0.1677 0.4767 0.1893 0.111 Uiso 0.210(8) 1 calc R U P A 2
H16F H 0.3436 0.5610 0.1892 0.111 Uiso 0.210(8) 1 calc R U P A 2
C17A C 0.460(5) 0.331(3) 0.1621(14) 0.110(10) Uani 0.210(8) 1 d . U P A 2
H17D H 0.5158 0.3793 0.1280 0.164 Uiso 0.210(8) 1 calc R U P A 2
H17E H 0.3389 0.3011 0.1459 0.164 Uiso 0.210(8) 1 calc R U P A 2
H17F H 0.5483 0.2710 0.1720 0.164 Uiso 0.210(8) 1 calc R U P A 2
C18A C 0.603(4) 0.459(3) 0.2508(13) 0.086(9) Uani 0.210(8) 1 d . U P A 2
H18D H 0.5964 0.4776 0.2981 0.128 Uiso 0.210(8) 1 calc R U P A 2
H18E H 0.6206 0.5268 0.2250 0.128 Uiso 0.210(8) 1 calc R U P A 2
H18F H 0.7102 0.4091 0.2429 0.128 Uiso 0.210(8) 1 calc R U P A 2
N1 N 0.0563(4) 0.1043(2) 0.42105(15) 0.0506(9) Uani 1 1 d . . . . .
N2 N 0.1599(5) 0.0048(3) 0.42615(18) 0.0703(10) Uani 1 1 d . . . . .
N3 N 0.0944(6) -0.0740(3) 0.4633(2) 0.0736(11) Uani 1 1 d . . . . .
O1 O -0.1943(4) 0.2217(2) 0.44807(13) 0.0588(8) Uani 1 1 d . . . . .

loop_
_atom_site_aniso_label
_atom_site_aniso_U_11
_atom_site_aniso_U_22
_atom_site_aniso_U_33
_atom_site_aniso_U_23
_atom_site_aniso_U_13
_atom_site_aniso_U_12
C1 0.104(4) 0.046(3) 0.073(3) 0.010(2) 0.015(3) 0.004(3)
C2 0.095(3) 0.058(3) 0.067(3) 0.010(2) 0.008(3) -0.016(3)
C3 0.066(3) 0.057(3) 0.056(3) 0.000(2) -0.001(2) -0.011(2)
C4 0.061(2) 0.047(2) 0.053(2) -0.001(2) -0.002(2) -0.003(2)
C5 0.056(2) 0.040(2) 0.043(2) -0.0033(18) -0.002(2) -0.003(2)
C6 0.053(2) 0.042(2) 0.048(2) -0.0013(19) -0.001(2) 0.000(2)
C7 0.073(3) 0.046(3) 0.054(3) 0.001(2) 0.006(2) 0.006(2)
C8 0.082(3) 0.101(4) 0.087(3) 0.010(3) 0.023(3) -0.017(3)
C9 0.052(2) 0.045(2) 0.043(2) 0.0037(18) 0.0048(19) 0.0038(19)
C10 0.047(2) 0.079(3) 0.063(3) 0.013(2) -0.008(2) -0.007(2)
C11 0.057(2) 0.082(3) 0.053(2) 0.020(2) -0.007(2) -0.001(2)
C12 0.049(2) 0.051(2) 0.050(2) 0.004(2) 0.0003(19) 0.003(2)
C13 0.042(2) 0.061(3) 0.059(3) 0.009(2) -0.001(2) -0.001(2)
C14 0.052(2) 0.062(2) 0.043(2) 0.005(2) -0.0039(19) 0.009(2)
C15 0.060(3) 0.068(3) 0.063(3) 0.014(2) 0.007(2) 0.000(2)
C16 0.126(7) 0.207(11) 0.066(5) 0.072(6) -0.031(5) -0.064(8)
C17 0.157(8) 0.071(5) 0.127(7) 0.012(5) 0.028(7) -0.020(5)
C18 0.079(5) 0.143(8) 0.124(7) 0.072(6) 0.043(5) 0.021(5)
C16A 0.078(9) 0.073(9) 0.072(9) 0.005(5) 0.001(5) -0.002(5)
C17A 0.114(11) 0.108(11) 0.107(11) -0.001(5) 0.008(6) -0.002(5)
C18A 0.084(10) 0.086(10) 0.087(10) 0.004(5) 0.000(5) 0.000(5)
N1 0.058(2) 0.0413(19) 0.053(2) 0.0026(16) 0.0029(18) 0.0077(17)
N2 0.081(3) 0.052(2) 0.078(2) 0.006(2) 0.019(2) 0.018(2)
N3 0.091(3) 0.048(2) 0.082(3) 0.0137(19) 0.026(2) 0.017(2)
O1 0.0606(16) 0.0475(16) 0.0683(19) 0.0089(14) 0.0074(14) 0.0060(14)

loop_
_atom_type_symbol
_atom_type_description
_atom_type_scat_dispersion_real
_atom_type_scat_dispersion_imag
_atom_type_scat_source
C C 0.0033 0.0016 'International Tables Vol C Tables 4.2.6.8 and 6.1.1.4'
H H 0.0000 0.0000 'International Tables Vol C Tables 4.2.6.8 and 6.1.1.4'
N N 0.0061 0.0033 'International Tables Vol C Tables 4.2.6.8 and 6.1.1.4'
O O 0.0106 0.0060 'International Tables Vol C Tables 4.2.6.8 and 6.1.1.4'

loop_
_geom_angle_atom_site_label_1
_geom_angle_atom_site_label_2
_geom_angle_atom_site_label_3
_geom_angle
C2 C1 C7 119.0(4)
C2 C1 H1 120.5
C7 C1 H1 120.5
C1 C2 C3 121.9(4)
C1 C2 H2 119.0
C3 C2 H2 119.0
C4 C3 C2 118.5(4)
C4 C3 C8 121.3(4)
C2 C3 C8 120.2(4)
C3 C4 C5 121.1(4)
C3 C4 H4 119.5
C5 C4 H4 119.5
C7 C5 C4 119.5(4)
C7 C5 C6 118.5(3)
C4 C5 C6 122.0(3)
O1 C6 N1 121.2(3)
O1 C6 C5 125.6(3)
N1 C6 C5 113.2(3)
C5 C7 N3 122.5(4)
C5 C7 C1 120.0(4)
N3 C7 C1 117.5(4)
C3 C8 H8A 109.5
C3 C8 H8B 109.5
H8A C8 H8B 109.5
C3 C8 H8C 109.5
H8A C8 H8C 109.5
H8B C8 H8C 109.5
C14 C9 C10 120.2(3)
C14 C9 N1 119.7(3)
C10 C9 N1 120.0(3)
C9 C10 C11 119.6(4)
C9 C10 H10 120.2
C11 C10 H10 120.2
C10 C11 C12 121.7(4)
C10 C11 H11 119.1
C12 C11 H11 119.1
C13 C12 C11 116.8(3)
C13 C12 C15 121.8(3)
C11 C12 C15 121.4(3)
C14 C13 C12 122.3(4)
C14 C13 H13 118.8
C12 C13 H13 118.8
C9 C14 C13 119.3(4)
C9 C14 H14 120.4
C13 C14 H14 120.4
C16 C15 C18 110.2(6)
C16 C15 C12 114.3(4)
C18A C15 C12 117.5(11)
C18 C15 C12 110.0(4)
C16 C15 C17 109.7(6)
C18 C15 C17 105.7(6)
C12 C15 C17 106.5(4)
C18A C15 C16A 104.6(15)
C12 C15 C16A 108.5(9)
C18A C15 C17A 109.0(16)
C12 C15 C17A 107.0(11)
C16A C15 C17A 110.2(15)
C15 C16 H16A 109.5
C15 C16 H16B 109.5
H16A C16 H16B 109.5
C15 C16 H16C 109.5
H16A C16 H16C 109.5
H16B C16 H16C 109.5
C15 C17 H17A 109.5
C15 C17 H17B 109.5
H17A C17 H17B 109.5
C15 C17 H17C 109.5
H17A C17 H17C 109.5
H17B C17 H17C 109.5
C15 C18 H18A 109.5
C15 C18 H18B 109.5
H18A C18 H18B 109.5
C15 C18 H18C 109.5
H18A C18 H18C 109.5
H18B C18 H18C 109.5
C15 C16A H16D 109.5
C15 C16A H16E 109.5
H16D C16A H16E 109.5
C15 C16A H16F 109.5
H16D C16A H16F 109.5
H16E C16A H16F 109.5
C15 C17A H17D 109.5
C15 C17A H17E 109.5
H17D C17A H17E 109.5
C15 C17A H17F 109.5
H17D C17A H17F 109.5
H17E C17A H17F 109.5
C15 C18A H18D 109.5
C15 C18A H18E 109.5
H18D C18A H18E 109.5
C15 C18A H18F 109.5
H18D C18A H18F 109.5
H18E C18A H18F 109.5
N2 N1 C6 126.0(3)
N2 N1 C9 112.0(3)
C6 N1 C9 122.0(3)
N3 N2 N1 119.3(3)
N2 N3 C7 120.4(3)

loop_
_geom_bond_atom_site_label_1
_geom_bond_atom_site_label_2
_geom_bond_distance
C1 C2 1.367(6)
C1 C7 1.401(5)
C1 H1 0.9300
C2 C3 1.390(6)
C2 H2 0.9300
C3 C4 1.372(5)
C3 C8 1.510(6)
C4 C5 1.394(5)
C4 H4 0.9300
C5 C7 1.381(5)
C5 C6 1.448(5)
C6 O1 1.224(4)
C6 N1 1.387(5)
C7 N3 1.393(5)
C8 H8A 0.9600
C8 H8B 0.9600
C8 H8C 0.9600
C9 C14 1.369(5)
C9 C10 1.372(5)
C9 N1 1.446(4)
C10 C11 1.381(5)
C10 H10 0.9300
C11 C12 1.383(5)
C11 H11 0.9300
C12 C13 1.383(5)
C12 C15 1.525(5)
C13 C14 1.379(5)
C13 H13 0.9300
C14 H14 0.9300
C15 C16 1.464(7)
C15 C18A 1.47(2)
C15 C18 1.520(8)
C15 C17 1.556(8)
C15 C16A 1.57(2)
C15 C17A 1.62(3)
C16 H16A 0.9600
C16 H16B 0.9600
C16 H16C 0.9600
C17 H17A 0.9600
C17 H17B 0.9600
C17 H17C 0.9600
C18 H18A 0.9600
C18 H18B 0.9600
C18 H18C 0.9600
C16A H16D 0.9600
C16A H16E 0.9600
C16A H16F 0.9600
C17A H17D 0.9600
C17A H17E 0.9600
C17A H17F 0.9600
C18A H18D 0.9600
C18A H18E 0.9600
C18A H18F 0.9600
N1 N2 1.382(4)
N2 N3 1.272(4)

loop_
_geom_torsion_atom_site_label_1
_geom_torsion_atom_site_label_2
_geom_torsion_atom_site_label_3
_geom_torsion_atom_site_label_4
_geom_torsion
C7 C1 C2 C3 -0.4(7)
C1 C2 C3 C4 0.7(6)
C1 C2 C3 C8 -178.8(4)
C2 C3 C4 C5 -0.3(6)
C8 C3 C4 C5 179.1(4)
C3 C4 C5 C7 -0.3(5)
C3 C4 C5 C6 178.0(3)
C7 C5 C6 O1 179.5(4)
C4 C5 C6 O1 1.2(6)
C7 C5 C6 N1 -0.3(5)
C4 C5 C6 N1 -178.6(3)
C4 C5 C7 N3 -179.2(4)
C6 C5 C7 N3 2.5(6)
C4 C5 C7 C1 0.6(6)
C6 C5 C7 C1 -177.7(4)
C2 C1 C7 C5 -0.3(6)
C2 C1 C7 N3 179.5(4)
C14 C9 C10 C11 0.6(6)
N1 C9 C10 C11 -177.3(4)
C9 C10 C11 C12 -0.7(6)
C10 C11 C12 C13 0.4(6)
C10 C11 C12 C15 -179.3(4)
C11 C12 C13 C14 0.0(6)
C15 C12 C13 C14 179.7(4)
C10 C9 C14 C13 -0.2(6)
N1 C9 C14 C13 177.7(3)
C12 C13 C14 C9 -0.1(6)
C13 C12 C15 C16 164.3(6)
C11 C12 C15 C16 -16.0(7)
C13 C12 C15 C18A -14.2(15)
C11 C12 C15 C18A 165.5(15)
C13 C12 C15 C18 39.7(7)
C11 C12 C15 C18 -140.6(6)
C13 C12 C15 C17 -74.3(6)
C11 C12 C15 C17 105.4(5)
C13 C12 C15 C16A -132.5(11)
C11 C12 C15 C16A 47.2(12)
C13 C12 C15 C17A 108.7(14)
C11 C12 C15 C17A -71.6(14)
O1 C6 N1 N2 178.3(4)
C5 C6 N1 N2 -1.9(5)
O1 C6 N1 C9 -3.0(5)
C5 C6 N1 C9 176.9(3)
C14 C9 N1 N2 -57.4(4)
C10 C9 N1 N2 120.5(4)
C14 C9 N1 C6 123.7(4)
C10 C9 N1 C6 -58.4(5)
C6 N1 N2 N3 1.9(6)
C9 N1 N2 N3 -177.0(3)
N1 N2 N3 C7 0.4(6)
C5 C7 N3 N2 -2.6(6)
C1 C7 N3 N2 177.6(4)
